data_1506114
loop_
_publ_author_name
'Chen, Peiling'
'Chen, Yanping'
'Carroll, Patrick J.'
'Sieburth, Scott McN'

_publ_section_title
;
 Novel reaction pathways for 2-pyridone [4+4] photoadducts.
;
_journal_issue 15
_journal_name_full 'Organic letters'
_journal_page_first 3367
_journal_page_last 3370
_journal_paper_doi 10.1021/ol061266z
_journal_volume 8
_journal_year 2006
_chemical_formula_sum 'C20 H27 N O5'
_chemical_formula_weight 361.43
_space_group_IT_number 78
_symmetry_cell_setting tetragonal
_symmetry_Int_Tables_number 78
_symmetry_space_group_name_Hall 'P 4cw'
_symmetry_space_group_name_H-M 'P 43'
_atom_sites_solution_hydrogens geom
_atom_sites_solution_primary direct
_audit_creation_method SHELXL-97
_cell_angle_alpha 90.00
_cell_angle_beta 90.00
_cell_angle_gamma 90.00
_cell_formula_units_Z 4
_cell_length_a 8.4416(5)
_cell_length_b 8.4416(5)
_cell_length_c 24.5449(14)
_cell_measurement_temperature 143(1)
_cell_volume 1749.08(18)
_computing_data_collection 'CrystalClear (Rigaku, 1999)'
_computing_data_reduction 'CrystalClear (Rigaku, 1999)'
_computing_structure_refinement 'SHELXL-97 (Sheldrick, 1997)'
_computing_structure_solution 'SIR97 (Altomare, 1999)'
_diffrn_ambient_temperature 143(1)
_diffrn_measured_fraction_theta_full 0.999
_diffrn_measured_fraction_theta_max 0.999
_diffrn_measurement_device 'CCD Area Detector'
_diffrn_measurement_device_type 'Rigaku Mercury'
_diffrn_measurement_method 'phi and omega rotations'
_diffrn_radiation_monochromator graphite
_diffrn_radiation_source 'rotating anode'
_diffrn_radiation_type MoK\a
_diffrn_radiation_wavelength 0.71069
_diffrn_reflns_av_R_equivalents 0.0176
_diffrn_reflns_av_sigmaI/netI 0.0307
_diffrn_reflns_limit_h_max 10
_diffrn_reflns_limit_h_min -10
_diffrn_reflns_limit_k_max 10
_diffrn_reflns_limit_k_min -9
_diffrn_reflns_limit_l_max 29
_diffrn_reflns_limit_l_min -26
_diffrn_reflns_number 10761
_diffrn_reflns_theta_full 25.03
_diffrn_reflns_theta_max 25.03
_diffrn_reflns_theta_min 2.55
_exptl_absorpt_coefficient_mu 0.098
_exptl_absorpt_correction_T_max 1.0000
_exptl_absorpt_correction_T_min 0.8493
_exptl_absorpt_correction_type multi-scan
_exptl_crystal_density_diffrn 1.373
_exptl_crystal_F_000 776
_exptl_crystal_size_max 0.38
_exptl_crystal_size_mid 0.22
_exptl_crystal_size_min 0.08
_refine_diff_density_max 0.139
_refine_diff_density_min -0.142
_refine_diff_density_rms 0.033
_refine_ls_abs_structure_details 'Flack H D (1983), Acta Cryst. A39, 876-881'
_refine_ls_abs_structure_Flack -0.3(7)
_refine_ls_extinction_method none
_refine_ls_goodness_of_fit_ref 1.017
_refine_ls_hydrogen_treatment constr
_refine_ls_matrix_type full
_refine_ls_number_parameters 240
_refine_ls_number_reflns 2927
_refine_ls_number_restraints 1
_refine_ls_restrained_S_all 1.017
_refine_ls_R_factor_all 0.0285
_refine_ls_R_factor_gt 0.0263
_refine_ls_shift/su_max 0.001
_refine_ls_shift/su_mean 0.000
_refine_ls_structure_factor_coef Fsqd
_refine_ls_weighting_details 'calc w=1/[\s^2^(Fo^2^)+(0.0343P)^2^+0.0000P] where P=(Fo^2^+2Fc^2^)/3'
_refine_ls_weighting_scheme calc
_refine_ls_wR_factor_gt 0.0590
_refine_ls_wR_factor_ref 0.0602
_reflns_number_gt 2722
_reflns_number_total 2927
_reflns_threshold_expression >2sigma(I)
_cod_data_source_file ol061266zsi20060524_030222.cif
_cod_data_source_block shelxl
_cod_original_sg_symbol_H-M 'P 43     '
_cod_database_code 1506114

loop_
_symmetry_equiv_pos_as_xyz
'x, y, z'
'-y, x, z+3/4'
'-x, -y, z+1/2'
'y, -x, z+1/4'

loop_
_atom_site_label
_atom_site_type_symbol
_atom_site_fract_x
_atom_site_fract_y
_atom_site_fract_z
_atom_site_U_iso_or_equiv
_atom_site_adp_type
_atom_site_occupancy
_atom_site_symmetry_multiplicity
_atom_site_calc_flag
_atom_site_refinement_flags
C1 C 0.21510(17) 0.68318(17) 0.70754(7) 0.0185(3) Uani 1 1 d .
H1 H 0.1290 0.7284 0.7293 0.025 Uiso 1 1 calc R
C2 C 0.14637(19) 0.53881(18) 0.67706(7) 0.0236(4) Uani 1 1 d .
H2A H 0.0381 0.5196 0.6885 0.031 Uiso 1 1 calc R
H2B H 0.1469 0.5578 0.6381 0.031 Uiso 1 1 calc R
C3 C 0.24918(18) 0.39771(18) 0.69069(6) 0.0196(4) Uani 1 1 d .
C4 C 0.39185(18) 0.45092(17) 0.72449(7) 0.0176(3) Uani 1 1 d .
H4 H 0.4803 0.4698 0.6994 0.023 Uiso 1 1 calc R
C5 C 0.34086(17) 0.61357(17) 0.74881(6) 0.0162(3) Uani 1 1 d .
C6 C 0.25677(18) 0.58177(18) 0.80410(7) 0.0198(3) Uani 1 1 d .
H6 H 0.2231 0.6804 0.8217 0.026 Uiso 1 1 calc R
C7 C 0.11978(18) 0.46703(19) 0.79712(7) 0.0225(4) Uani 1 1 d .
H7 H 0.0162 0.4952 0.7886 0.030 Uiso 1 1 calc R
C8 C 0.17078(18) 0.32111(19) 0.80501(7) 0.0225(4) Uani 1 1 d .
C9 C 0.34700(18) 0.33269(17) 0.81862(7) 0.0195(3) Uani 1 1 d .
C10 C 0.40311(19) 0.21934(19) 0.86174(7) 0.0245(4) Uani 1 1 d .
H10A H 0.3401 0.2332 0.8944 0.033 Uiso 1 1 calc R
H10B H 0.3889 0.1114 0.8491 0.033 Uiso 1 1 calc R
C11 C 0.6632(2) 0.2195(2) 0.82772(7) 0.0278(4) Uani 1 1 d .
H11A H 0.6578 0.1082 0.8180 0.037 Uiso 1 1 calc R
H11B H 0.7721 0.2430 0.8373 0.037 Uiso 1 1 calc R
C12 C 0.61773(18) 0.31784(17) 0.77843(7) 0.0193(4) Uani 1 1 d .
C13 C 0.44337(18) 0.32193(17) 0.76520(6) 0.0180(3) Uani 1 1 d .
H13 H 0.4174 0.2197 0.7485 0.024 Uiso 1 1 calc R
C14 C 0.27341(18) 0.81471(18) 0.66866(7) 0.0210(4) Uani 1 1 d .
H14 H 0.3318 0.8924 0.6905 0.028 Uiso 1 1 calc R
C15 C 0.1306(2) 0.8994(2) 0.64362(8) 0.0277(4) Uani 1 1 d .
H15A H 0.1668 0.9790 0.6186 0.042 Uiso 1 1 calc R
H15B H 0.0695 0.9483 0.6720 0.042 Uiso 1 1 calc R
H15C H 0.0660 0.8240 0.6245 0.042 Uiso 1 1 calc R
C16 C 0.3845(2) 0.7557(2) 0.62380(7) 0.0277(4) Uani 1 1 d .
H16A H 0.3267 0.6889 0.5992 0.042 Uiso 1 1 calc R
H16B H 0.4696 0.6965 0.6398 0.042 Uiso 1 1 calc R
H16C H 0.4268 0.8446 0.6042 0.042 Uiso 1 1 calc R
C17 C 0.47203(17) 0.73615(17) 0.75941(6) 0.0180(4) Uani 1 1 d .
C18 C 0.73868(19) 0.83309(18) 0.73828(8) 0.0260(4) Uani 1 1 d .
H18A H 0.8388 0.7836 0.7290 0.035 Uiso 1 1 calc R
H18B H 0.7468 0.8720 0.7754 0.035 Uiso 1 1 calc R
C19 C 0.7106(2) 0.97148(19) 0.70050(8) 0.0304(4) Uani 1 1 d .
H19A H 0.7116 0.9352 0.6634 0.046 Uiso 1 1 calc R
H19B H 0.7926 1.0488 0.7056 0.046 Uiso 1 1 calc R
H19C H 0.6096 1.0184 0.7085 0.046 Uiso 1 1 calc R
C20 C 0.0907(2) 0.1654(2) 0.79581(8) 0.0306(4) Uani 1 1 d .
H20A H -0.0113 0.1828 0.7795 0.046 Uiso 1 1 calc R
H20B H 0.0776 0.1119 0.8300 0.046 Uiso 1 1 calc R
H20C H 0.1542 0.1015 0.7720 0.046 Uiso 1 1 calc R
N1 N 0.61327(15) 0.71434(15) 0.73561(5) 0.0207(3) Uani 1 1 d .
H1A H 0.6305 0.6276 0.7182 0.028 Uiso 1 1 calc R
O1 O 0.56604(13) 0.24552(12) 0.87416(5) 0.0253(3) Uani 1 1 d .
O2 O 0.71926(12) 0.37868(13) 0.75027(5) 0.0266(3) Uani 1 1 d .
O3 O 0.22537(13) 0.26303(13) 0.67631(5) 0.0265(3) Uani 1 1 d .
O4 O 0.44393(13) 0.85423(12) 0.78743(5) 0.0250(3) Uani 1 1 d .
O5 O 0.36461(12) 0.49258(12) 0.83801(4) 0.0195(2) Uani 1 1 d .

loop_
_atom_site_aniso_label
_atom_site_aniso_U_11
_atom_site_aniso_U_22
_atom_site_aniso_U_33
_atom_site_aniso_U_23
_atom_site_aniso_U_13
_atom_site_aniso_U_12
C1 0.0147(8) 0.0228(8) 0.0180(8) -0.0019(7) -0.0020(7) 0.0012(6)
C2 0.0217(8) 0.0263(9) 0.0229(9) 0.0031(7) -0.0041(7) -0.0025(7)
C3 0.0230(8) 0.0238(9) 0.0119(9) -0.0010(7) 0.0041(7) -0.0038(6)
C4 0.0183(8) 0.0190(8) 0.0156(8) -0.0027(7) 0.0023(7) 0.0000(6)
C5 0.0165(7) 0.0183(8) 0.0139(8) -0.0006(6) 0.0000(7) 0.0021(6)
C6 0.0237(8) 0.0197(8) 0.0161(9) -0.0008(7) 0.0007(7) 0.0067(6)
C7 0.0183(8) 0.0332(9) 0.0161(9) -0.0015(8) 0.0053(7) 0.0005(7)
C8 0.0229(8) 0.0286(9) 0.0159(9) -0.0013(7) 0.0059(7) -0.0030(7)
C9 0.0251(8) 0.0180(8) 0.0155(9) -0.0029(7) 0.0016(7) -0.0003(6)
C10 0.0272(9) 0.0243(9) 0.0221(10) 0.0016(7) -0.0008(7) -0.0002(7)
C11 0.0272(9) 0.0281(9) 0.0282(11) 0.0009(8) -0.0025(8) 0.0089(7)
C12 0.0223(8) 0.0144(7) 0.0211(9) -0.0059(7) 0.0014(7) 0.0030(6)
C13 0.0216(8) 0.0155(7) 0.0169(9) -0.0024(6) -0.0011(7) 0.0006(6)
C14 0.0236(9) 0.0201(8) 0.0192(9) 0.0003(7) -0.0036(7) -0.0010(6)
C15 0.0286(9) 0.0246(9) 0.0299(11) 0.0019(8) -0.0070(8) 0.0019(7)
C16 0.0260(9) 0.0342(10) 0.0229(10) 0.0057(8) 0.0002(8) -0.0006(7)
C17 0.0205(8) 0.0188(8) 0.0147(9) 0.0009(7) -0.0058(7) 0.0033(6)
C18 0.0201(8) 0.0247(9) 0.0332(11) -0.0025(8) -0.0009(8) -0.0025(7)
C19 0.0340(10) 0.0260(9) 0.0312(11) -0.0038(8) 0.0040(8) -0.0055(7)
C20 0.0277(9) 0.0341(9) 0.0300(10) -0.0013(8) 0.0037(8) -0.0093(7)
N1 0.0184(7) 0.0207(7) 0.0231(8) -0.0041(6) -0.0009(6) 0.0005(5)
O1 0.0300(6) 0.0259(6) 0.0201(6) 0.0013(5) -0.0045(5) 0.0024(5)
O2 0.0208(6) 0.0279(6) 0.0310(7) 0.0004(5) 0.0028(6) 0.0028(5)
O3 0.0351(7) 0.0213(6) 0.0232(7) -0.0050(5) -0.0036(5) -0.0048(5)
O4 0.0297(6) 0.0231(6) 0.0221(7) -0.0080(5) -0.0002(5) -0.0007(5)
O5 0.0252(6) 0.0180(5) 0.0155(6) -0.0009(5) -0.0016(5) 0.0015(4)

loop_
_atom_type_symbol
_atom_type_description
_atom_type_scat_dispersion_real
_atom_type_scat_dispersion_imag
_atom_type_scat_source
C C 0.0033 0.0016 'International Tables Vol C Tables 4.2.6.8 and 6.1.1.4'
H H 0.0000 0.0000 'International Tables Vol C Tables 4.2.6.8 and 6.1.1.4'
N N 0.0061 0.0033 'International Tables Vol C Tables 4.2.6.8 and 6.1.1.4'
O O 0.0106 0.0060 'International Tables Vol C Tables 4.2.6.8 and 6.1.1.4'

loop_
_geom_angle_atom_site_label_1
_geom_angle_atom_site_label_2
_geom_angle_atom_site_label_3
_geom_angle
C2 C1 C14 112.82(14)
C2 C1 C5 105.64(12)
C14 C1 C5 116.69(12)
C3 C2 C1 107.41(13)
O3 C3 C2 125.58(14)
O3 C3 C4 124.48(14)
C2 C3 C4 109.92(13)
C3 C4 C13 111.50(12)
C3 C4 C5 104.41(12)
C13 C4 C5 116.90(13)
C17 C5 C6 107.29(12)
C17 C5 C4 117.32(12)
C6 C5 C4 107.96(12)
C17 C5 C1 109.99(12)
C6 C5 C1 108.48(12)
C4 C5 C1 105.53(12)
O5 C6 C7 102.27(12)
O5 C6 C5 107.76(11)
C7 C6 C5 111.06(13)
C8 C7 C6 109.30(14)
C7 C8 C20 130.62(16)
C7 C8 C9 106.87(14)
C20 C8 C9 121.98(14)
O5 C9 C10 109.37(12)
O5 C9 C8 103.47(11)
C10 C9 C8 114.84(13)
O5 C9 C13 106.34(12)
C10 C9 C13 113.20(12)
C8 C9 C13 108.86(13)
O1 C10 C9 110.84(13)
O1 C11 C12 114.15(12)
O2 C12 C13 123.82(15)
O2 C12 C11 120.45(14)
C13 C12 C11 115.54(14)
C12 C13 C4 115.56(13)
C12 C13 C9 109.42(13)
C4 C13 C9 111.11(12)
C16 C14 C15 110.24(14)
C16 C14 C1 113.94(13)
C15 C14 C1 109.45(13)
O4 C17 N1 121.65(14)
O4 C17 C5 119.96(13)
N1 C17 C5 118.32(13)
N1 C18 C19 112.94(14)
C17 N1 C18 122.10(14)
C11 O1 C10 111.17(13)
C9 O5 C6 103.48(11)

loop_
_geom_bond_atom_site_label_1
_geom_bond_atom_site_label_2
_geom_bond_distance
C1 C2 1.543(2)
C1 C14 1.545(2)
C1 C5 1.581(2)
C2 C3 1.511(2)
C3 O3 1.2073(18)
C3 C4 1.530(2)
C4 C13 1.541(2)
C4 C5 1.558(2)
C5 C17 1.538(2)
C5 C6 1.555(2)
C6 O5 1.4449(18)
C6 C7 1.518(2)
C7 C8 1.319(2)
C8 C20 1.495(2)
C8 C9 1.528(2)
C9 O5 1.4389(18)
C9 C10 1.503(2)
C9 C13 1.546(2)
C10 O1 1.4260(19)
C11 O1 1.421(2)
C11 C12 1.517(2)
C12 O2 1.2148(19)
C12 C13 1.508(2)
C14 C16 1.530(2)
C14 C15 1.531(2)
C17 O4 1.2341(18)
C17 N1 1.340(2)
C18 N1 1.459(2)
C18 C19 1.510(2)

loop_
_cod_related_entry_id
_cod_related_entry_database
_cod_related_entry_code
1 ChemSpider 30651696
